data_4502064
loop_
_publ_author_name
'Kaufman, Elizabeth A.'
'Zeller, Matthias'
'Norquist, Alexander J.'

_publ_section_title
;
 A Slow Leak Synthetic Route to Organically Templated Gallium Sulfates
;
_journal_issue 10
_journal_name_full 'Crystal Growth &amp; Design'
_journal_page_first 4656
_journal_paper_doi 10.1021/cg1009412
_journal_volume 10
_journal_year 2010
_chemical_formula_moiety 'C2 H13 Ga1 N2 O10 S2'
_chemical_formula_sum 'C2 H13 Ga N2 O10 S2'
_chemical_formula_weight 358.98
_space_group_IT_number 14
_symmetry_cell_setting monoclinic
_symmetry_space_group_name_Hall '-P 2ybc'
_symmetry_space_group_name_H-M 'P 1 21/c 1'
_atom_sites_solution_hydrogens geom
_atom_sites_solution_primary direct
_cell_angle_alpha 90
_cell_angle_beta 92.213(5)
_cell_angle_gamma 90
_cell_formula_units_Z 4
_cell_length_a 6.7909(19)
_cell_length_b 10.266(3)
_cell_length_c 15.002(4)
_cell_measurement_reflns_used 9494
_cell_measurement_temperature 100
_cell_measurement_theta_max 30.9624
_cell_measurement_theta_min 2.4045
_cell_volume 1045.1(5)
_computing_cell_refinement APEX2
_computing_data_collection APEX2
_computing_data_reduction APEX2
_computing_molecular_graphics 'CAMERON (Watkin et al., 1996)'
_computing_publication_material 'CRYSTALS (Betteridge et al., 2003)'
_computing_structure_refinement 'CRYSTALS (Betteridge et al., 2003)'
_computing_structure_solution 'SIR92 (Altomare et al., 1993)'
_diffrn_ambient_temperature 100
_diffrn_measured_fraction_theta_full 0.996
_diffrn_measured_fraction_theta_max 0.933
_diffrn_measurement_device 'Bruker AXS Smart Apex CCD'
_diffrn_measurement_device_type Area
_diffrn_measurement_method \w
_diffrn_radiation_monochromator graphite
_diffrn_radiation_type 'Mo K\a'
_diffrn_radiation_wavelength 0.71073
_diffrn_reflns_av_R_equivalents 0.079
_diffrn_reflns_limit_h_max 9
_diffrn_reflns_limit_h_min -9
_diffrn_reflns_limit_k_max 15
_diffrn_reflns_limit_k_min -11
_diffrn_reflns_limit_l_max 22
_diffrn_reflns_limit_l_min -20
_diffrn_reflns_number 9478
_diffrn_reflns_theta_full 29.664
_diffrn_reflns_theta_max 31.558
_diffrn_reflns_theta_min 2.405
_diffrn_standards_number 0
_exptl_absorpt_coefficient_mu 3.085
_exptl_absorpt_correction_T_max 0.73
_exptl_absorpt_correction_T_min 0.73
_exptl_absorpt_correction_type multi-scan
_exptl_absorpt_process_details 'DENZO/SCALEPACK (Otwinowski & Minor, 1997)'
_exptl_crystal_colour colorless
_exptl_crystal_density_diffrn 2.281
_exptl_crystal_density_method 'not measured'
_exptl_crystal_description block
_exptl_crystal_F_000 728
_exptl_crystal_size_max 0.10
_exptl_crystal_size_mid 0.04
_exptl_crystal_size_min 0.02
_refine_diff_density_max 1.12
_refine_diff_density_min -1.22
_refine_ls_extinction_coef 51(11)
_refine_ls_extinction_method 'Larson (1970), Equation 22'
_refine_ls_goodness_of_fit_ref 0.9981
_refine_ls_hydrogen_treatment constr
_refine_ls_matrix_type full
_refine_ls_number_parameters 158
_refine_ls_number_reflns 1760
_refine_ls_number_restraints 0
_refine_ls_R_factor_all 0.1306
_refine_ls_R_factor_gt 0.0801
_refine_ls_shift/su_max 0.000107
_refine_ls_structure_factor_coef Fsqd
_refine_ls_weighting_details
;
 Method= Modified Sheldrick 
 w=1/[\s^2^(F^2^) + ( 0.06P)^2^ +17.28P] 
 ,where P=(max(Fo^2^,0) + 2Fc^2^)/3 
;
_refine_ls_weighting_scheme calc
_refine_ls_wR_factor_all 0.2012
_refine_ls_wR_factor_gt 0.1674
_refine_ls_wR_factor_ref 0.1470
_reflns_limit_h_max 9
_reflns_limit_h_min -9
_reflns_limit_k_max 15
_reflns_limit_k_min 0
_reflns_limit_l_max 22
_reflns_limit_l_min 0
_reflns_number_gt 2113
_reflns_number_total 3250
_reflns_threshold_expression I>2.0\s(I)
_oxford_diffrn_Wilson_B_factor 0.56
_oxford_diffrn_Wilson_scale 4.15
_oxford_refine_ls_r_factor_ref 0.0626
_oxford_refine_ls_scale 0.512(3)
_oxford_reflns_number_all 3241
_oxford_reflns_threshold_expression_ref I>3.0\s(I)
_cod_data_source_file cg1009412_si_001.cif
_cod_data_source_block '[C~2~H~10~N~2~][Ga(OH)(SO~4~)~2~].H~2~O_Cmp-2'
_cod_depositor_comments
;
The following automatic conversions were performed:

'_symmetry_cell_setting' value 'Monoclinic' changed to 'monoclinic'
according to /home/saulius/struct/CIF-dictionaries/cif_core.dic
dictionary named 'cif_core.dic' version 2.4.2 from 2011-04-26.

Automatic conversion script
Id: cif_fix_values 1715 2011-07-08 13:25:40Z adriana 
;
_cod_original_sg_symbol_H-M 'P 1 21/c 1 '
_cod_original_formula_sum 'C2 H13 Ga1 N2 O10 S2'
_cod_database_code 4502064

loop_
_symmetry_equiv_pos_as_xyz
x,y,z
-x,-y,-z
-x,y+1/2,-z+1/2
x,-y+1/2,z+1/2

loop_
_atom_site_label
_atom_site_type_symbol
_atom_site_fract_x
_atom_site_fract_y
_atom_site_fract_z
_atom_site_U_iso_or_equiv
_atom_site_occupancy
_atom_site_adp_type
_atom_site_refinement_flags_posn
Ga1 Ga 0.5000 0.5000 0.5000 0.0087 1.0000 Uani S
Ga2 Ga 0.0000 0.5000 0.5000 0.0088 1.0000 Uani S
S1 S 0.7654(3) 0.6905(2) 0.62329(13) 0.0103 1.0000 Uani .
S2 S 0.2434(3) 0.7207(2) 0.40114(13) 0.0086 1.0000 Uani .
O1 O 0.6117(8) 0.5902(6) 0.6082(4) 0.0109 1.0000 Uani .
O2 O 0.4287(8) 0.6732(6) 0.4485(4) 0.0149 1.0000 Uani .
O3 O 0.2545(8) 0.4924(6) 0.5557(4) 0.0103 1.0000 Uani .
O4 O -0.0601(8) 0.6581(6) 0.5701(4) 0.0138 1.0000 Uani .
O5 O -0.0950(8) 0.3857(6) 0.5989(4) 0.0109 1.0000 Uani .
O6 O 0.8255(10) 0.6967(10) 0.7160(4) 0.0412 1.0000 Uani .
O7 O 0.6909(10) 0.8145(7) 0.5931(6) 0.0310 1.0000 Uani .
O8 O 0.2889(9) 0.7553(7) 0.3104(4) 0.0228 1.0000 Uani .
O9 O 0.1701(9) 0.8323(6) 0.4487(4) 0.0162 1.0000 Uani .
O10 O 0.2772(9) 0.4886(7) 0.7358(4) 0.0222 1.0000 Uani .
N1 N 0.2455(10) 0.1777(7) 0.6073(5) 0.0138 1.0000 Uani .
N2 N 0.2760(11) -0.1849(7) 0.6358(5) 0.0128 1.0000 Uani .
C1 C 0.3258(13) 0.0435(9) 0.5994(6) 0.0161 1.0000 Uani .
C2 C 0.2003(18) -0.0509(10) 0.6448(10) 0.0445 1.0000 Uani .
H1 H 0.2707 0.4544 0.6133 0.0123 1.0000 Uiso R
H2 H 0.2406 0.5628 0.7692 0.0252 1.0000 Uiso R
H3 H 0.2581 0.4121 0.7701 0.0252 1.0000 Uiso R
H4 H 0.3276 0.2373 0.5776 0.0161 1.0000 Uiso R
H5 H 0.2420 0.2002 0.6686 0.0161 1.0000 Uiso R
H6 H 0.1159 0.1812 0.5811 0.0161 1.0000 Uiso R
H7 H 0.3302 0.0207 0.5368 0.0182 1.0000 Uiso R
H8 H 0.4574 0.0411 0.6263 0.0181 1.0000 Uiso R
H9 H 0.1952 -0.0289 0.7069 0.0565 1.0000 Uiso R
H10 H 0.0688 -0.0472 0.6194 0.0565 1.0000 Uiso R
H11 H 0.2790 -0.2072 0.5745 0.0144 1.0000 Uiso R
H12 H 0.1939 -0.2445 0.6655 0.0144 1.0000 Uiso R
H13 H 0.4057 -0.1886 0.6618 0.0144 1.0000 Uiso R

loop_
_atom_site_aniso_label
_atom_site_aniso_U_11
_atom_site_aniso_U_22
_atom_site_aniso_U_33
_atom_site_aniso_U_23
_atom_site_aniso_U_13
_atom_site_aniso_U_12
Ga1 0.0056(5) 0.0085(7) 0.0118(7) -0.0005(6) -0.0005(4) 0.0014(5)
Ga2 0.0060(5) 0.0104(7) 0.0100(7) -0.0034(6) -0.0009(4) 0.0005(6)
S1 0.0074(9) 0.0126(10) 0.0109(8) -0.0026(8) 0.0005(7) 0.0007(8)
S2 0.0079(8) 0.0093(9) 0.0085(8) -0.0011(8) -0.0004(6) -0.0012(8)
O1 0.008(3) 0.017(3) 0.008(3) -0.002(2) 0.001(2) -0.003(2)
O2 0.007(3) 0.014(3) 0.023(3) 0.005(3) -0.005(2) -0.002(2)
O3 0.007(2) 0.012(3) 0.011(2) 0.003(3) -0.0006(19) -0.001(2)
O4 0.010(3) 0.009(3) 0.023(3) -0.005(3) 0.007(2) -0.002(2)
O5 0.008(3) 0.010(3) 0.014(3) 0.000(2) -0.004(2) 0.001(2)
O6 0.022(4) 0.091(7) 0.011(3) -0.007(4) 0.002(3) -0.028(4)
O7 0.010(3) 0.012(3) 0.071(6) 0.002(4) 0.006(3) -0.003(3)
O8 0.017(3) 0.039(4) 0.012(3) 0.008(3) 0.000(2) -0.013(3)
O9 0.012(3) 0.005(3) 0.031(4) -0.003(3) -0.004(3) 0.005(2)
O10 0.024(3) 0.021(4) 0.021(3) 0.011(3) 0.002(3) -0.003(3)
N1 0.010(3) 0.017(4) 0.014(3) 0.000(3) -0.005(3) 0.006(3)
N2 0.014(3) 0.010(3) 0.014(3) -0.002(3) -0.001(3) -0.001(3)
C1 0.016(4) 0.008(4) 0.024(4) 0.006(4) 0.004(4) 0.001(3)
C2 0.044(7) 0.008(5) 0.086(10) 0.009(6) 0.047(7) 0.008(5)

loop_
_atom_type_symbol
_atom_type_scat_dispersion_real
_atom_type_scat_dispersion_imag
_atom_type_scat_Cromer_Mann_a1
_atom_type_scat_Cromer_Mann_b1
_atom_type_scat_Cromer_Mann_a2
_atom_type_scat_Cromer_Mann_b2
_atom_type_scat_Cromer_Mann_a3
_atom_type_scat_Cromer_Mann_b3
_atom_type_scat_Cromer_Mann_a4
_atom_type_scat_Cromer_Mann_b4
_atom_type_scat_Cromer_Mann_c
_atom_type_scat_source
C 0.0033 0.0016 2.3100 20.8439 1.0200 10.2075 1.5886 0.5687 0.8650 51.6512 0.2156 'International Tables Vol C 4.2.6.8 and 6.1.1.4'
N 0.0061 0.0033 12.2126 0.0057 3.1322 9.8933 2.0125 28.9975 1.1663 0.5826 -11.5290 'International Tables Vol C 4.2.6.8 and 6.1.1.4'
H 0.0000 0.0000 0.4930 10.5109 0.3229 26.1257 0.1402 3.1424 0.0408 57.7998 0.0030 'International Tables Vol C 4.2.6.8 and 6.1.1.4'
Ga 0.2307 1.6083 15.2354 3.0669 6.7006 0.2412 4.3591 10.7805 2.9623 61.4135 1.7189 'International Tables Vol C 4.2.6.8 and 6.1.1.4'
F 0.0171 0.0103 3.5392 10.2825 2.6412 4.2944 1.5170 0.2615 1.0243 26.1476 0.2776 'International Tables Vol C 4.2.6.8 and 6.1.1.4'
S 0.1246 0.1234 6.9053 1.4679 5.2034 22.2151 1.4379 0.2536 1.5863 56.1720 0.8669 'International Tables Vol C 4.2.6.8 and 6.1.1.4'
O 0.0106 0.0060 3.0485 13.2771 2.2868 5.7011 1.5463 0.3239 0.8670 32.9089 0.2508 'International Tables Vol C 4.2.6.8 and 6.1.1.4'

loop_
_geom_angle_atom_site_label_1
_geom_angle_site_symmetry_1
_geom_angle_atom_site_label_2
_geom_angle_atom_site_label_3
_geom_angle_site_symmetry_3
_geom_angle
_geom_angle_publ_flag
O1 2_666 Ga1 O2 2_666 88.9(3) yes
O1 2_666 Ga1 O3 2_666 88.4(2) yes
O2 2_666 Ga1 O3 2_666 90.2(2) yes
O1 2_666 Ga1 O1 . 179.994 yes
O2 2_666 Ga1 O1 . 91.1(3) yes
O3 2_666 Ga1 O1 . 91.6(2) yes
O1 2_666 Ga1 O2 . 91.1(3) yes
O2 2_666 Ga1 O2 . 179.994 yes
O3 2_666 Ga1 O2 . 89.8(2) yes
O1 . Ga1 O2 . 88.9(3) yes
O1 2_666 Ga1 O3 . 91.6(2) yes
O2 2_666 Ga1 O3 . 89.8(2) yes
O3 2_666 Ga1 O3 . 179.994 yes
O1 . Ga1 O3 . 88.4(2) yes
O2 . Ga1 O3 . 90.2(2) yes
O5 2_566 Ga2 O4 2_566 90.4(3) yes
O5 2_566 Ga2 O3 2_566 87.9(2) yes
O4 2_566 Ga2 O3 2_566 90.1(3) yes
O5 2_566 Ga2 O3 . 92.1(2) yes
O4 2_566 Ga2 O3 . 89.9(3) yes
O3 2_566 Ga2 O3 . 179.994 yes
O5 2_566 Ga2 O4 . 89.6(3) yes
O4 2_566 Ga2 O4 . 179.994 yes
O3 2_566 Ga2 O4 . 89.9(3) yes
O3 . Ga2 O4 . 90.1(3) yes
O5 2_566 Ga2 O5 . 179.994 yes
O4 2_566 Ga2 O5 . 89.6(2) yes
O3 2_566 Ga2 O5 . 92.1(2) yes
O3 . Ga2 O5 . 87.9(2) yes
O4 . Ga2 O5 . 90.4(2) yes
O4 1_655 S1 O1 . 109.5(3) yes
O4 1_655 S1 O6 . 109.0(4) yes
O1 . S1 O6 . 110.6(4) yes
O4 1_655 S1 O7 . 107.8(4) yes
O1 . S1 O7 . 109.4(4) yes
O6 . S1 O7 . 110.4(6) yes
O5 2_566 S2 O2 . 108.5(3) yes
O5 2_566 S2 O8 . 110.4(4) yes
O2 . S2 O8 . 108.6(4) yes
O5 2_566 S2 O9 . 109.6(3) yes
O2 . S2 O9 . 108.7(4) yes
O8 . S2 O9 . 111.0(4) yes
Ga1 . O1 S1 . 133.8(3) yes
Ga1 . O2 S2 . 131.3(4) yes
Ga1 . O3 Ga2 . 127.4(3) yes
Ga1 . O3 H1 . 110.2 no
Ga2 . O3 H1 . 119.3 no
Ga2 . O4 S1 1_455 130.5(4) yes
Ga2 . O5 S2 2_566 131.6(3) yes
H2 . O10 H3 . 109.5 no
C1 . N1 H4 . 109.6 no
C1 . N1 H5 . 109.0 no
H4 . N1 H5 . 109.5 no
C1 . N1 H6 . 109.8 no
H4 . N1 H6 . 109.5 no
H5 . N1 H6 . 109.5 no
C2 . N2 H11 . 109.5 no
C2 . N2 H12 . 110.2 no
H11 . N2 H12 . 109.5 no
C2 . N2 H13 . 108.7 no
H11 . N2 H13 . 109.5 no
H12 . N2 H13 . 109.5 no
N1 . C1 C2 . 110.6(8) yes
N1 . C1 H7 . 109.0 no
C2 . C1 H7 . 109.2 no
N1 . C1 H8 . 109.0 no
C2 . C1 H8 . 109.4 no
H7 . C1 H8 . 109.6 no
N2 . C2 C1 . 111.1(8) yes
N2 . C2 H9 . 109.5 no
C1 . C2 H9 . 109.6 no
N2 . C2 H10 . 108.9 no
C1 . C2 H10 . 109.7 no
H9 . C2 H10 . 108.0 no

loop_
_geom_bond_atom_site_label_1
_geom_bond_atom_site_label_2
_geom_bond_site_symmetry_2
_geom_bond_distance
_geom_bond_publ_flag
Ga1 O1 2_666 1.993(6) yes
Ga1 O2 2_666 1.991(6) yes
Ga1 O3 2_666 1.895(5) yes
Ga1 O1 . 1.993(6) yes
Ga1 O2 . 1.991(6) yes
Ga1 O3 . 1.895(5) yes
Ga2 O5 2_566 2.016(6) yes
Ga2 O4 2_566 1.984(6) yes
Ga2 O3 2_566 1.892(5) yes
Ga2 O3 . 1.892(5) yes
Ga2 O4 . 1.984(6) yes
Ga2 O5 . 2.016(6) yes
S1 O4 1_655 1.492(6) yes
S1 O1 . 1.477(6) yes
S1 O6 . 1.436(7) yes
S1 O7 . 1.436(7) yes
S2 O5 2_566 1.486(6) yes
S2 O2 . 1.502(6) yes
S2 O8 . 1.452(6) yes
S2 O9 . 1.448(6) yes
O3 H1 . 0.950 no
O10 H2 . 0.950 no
O10 H3 . 0.950 no
N1 C1 . 1.488(11) yes
N1 H4 . 0.950 no
N1 H5 . 0.950 no
N1 H6 . 0.950 no
N2 C2 . 1.476(12) yes
N2 H11 . 0.950 no
N2 H12 . 0.950 no
N2 H13 . 0.950 no
C1 C2 . 1.475(14) yes
C1 H7 . 0.970 no
C1 H8 . 0.966 no
C2 H9 . 0.960 no
C2 H10 . 0.958 no

loop_
_geom_hbond_atom_site_label_D
_geom_hbond_atom_site_label_H
_geom_hbond_atom_site_label_A
_geom_hbond_site_symmetry_A
_geom_hbond_angle_DHA
_geom_hbond_distance_DH
_geom_hbond_distance_HA
_geom_hbond_distance_DA
_geom_hbond_publ_flag
O3 H1 O10 . 144 0.95 1.87 2.700(16) yes
O10 H2 O8 4_565 151 0.95 1.99 2.858(16) yes
O10 H3 O6 3_646 152 0.95 2.29 3.166(16) yes
O10 H3 O7 3_646 146 0.95 2.30 3.128(16) yes
N1 H4 O2 2_666 157 0.95 1.95 2.843(16) yes
N1 H5 O6 3_646 160 0.95 1.81 2.720(16) yes
N1 H6 O5 . 120 0.95 2.56 3.147(16) yes
N1 H6 O9 2_566 167 0.95 1.98 2.915(16) yes
C1 H7 O7 2_666 125 0.97 2.58 3.233(16) yes
C1 H7 O9 1_545 131 0.97 2.56 3.278(16) yes
C2 H9 O6 3_646 130 0.96 2.60 3.299(16) yes
N2 H11 O2 1_545 151 0.95 2.50 3.365(16) yes
N2 H11 O9 1_545 146 0.95 2.04 2.877(16) yes
N2 H13 O7 1_545 128 0.95 2.23 2.914(16) yes
